data_4316497
loop_
_publ_author_name
'Daniel E. Bugaris'
'Daniel M. Wells'
'Jiyong Yao'
'S. Skanthakumar'
'Richard G. Haire'
'L. Soderholm'
'James A. Ibers'

_publ_contact_author_address
;
Department of Chemistry
Northwestern University
Evanston, IL 60208-3113
;
_publ_contact_author_email ibers@chem.northwestern.edu
_publ_contact_author_fax '1 847 491 3976'
_publ_contact_author_name 'James A. Ibers'
_publ_contact_author_phone '1 847 491 5449'
_publ_section_title
;
 Dichalcogenide Bonding in Seven Alkali-Metal Actinide Chalcogenides of
 the KTh2Se6 Structure Type
;
_journal_name_full 'Inorganic Chemistry'
_journal_page_first 8381
_journal_page_last 8388
_journal_paper_doi 10.1021/ic1008895
_journal_volume 49
_journal_year 2010
_chemical_formula_moiety 'Cs Th2 (Se)2 (Se2)2'
_chemical_formula_sum 'Cs Se6 Th2'
_chemical_formula_weight 1070.75
_chemical_name_common 'cesium dithorium hexaselenide'
_chemical_name_systematic 'cesium dithorium hexaselenide'
_space_group_IT_number 71
_symmetry_cell_setting orthorhombic
_symmetry_space_group_name_Hall '-I 2 2'
_symmetry_space_group_name_H-M 'I m m m'
_atom_sites_solution_primary direct
_atom_sites_solution_secondary difmap
_audit_creation_method SHELXL-97
_cell_angle_alpha 90.00
_cell_angle_beta 90.00
_cell_angle_gamma 90.00
_cell_formula_units_Z 2
_cell_length_a 4.1777(4)
_cell_length_b 5.6221(5)
_cell_length_c 24.015(2)
_cell_measurement_reflns_used 862
_cell_measurement_temperature 100(2)
_cell_measurement_theta_max 26.48
_cell_measurement_theta_min 3.72
_cell_volume 564.05(9)
_computing_cell_refinement 'APEX2 version 2009.5-1 (Bruker, 2009)'
_computing_data_collection 'APEX2 version 2009.5-1 (Bruker, 2009)'
_computing_data_reduction 'SAINT version 7.34a (Bruker, 2009)'
_computing_molecular_graphics 'CrystalMaker version 2.2.1 (Palmer, 2009)'
_computing_publication_material 'SHELXTL-97 (Sheldrick, 2008)'
_computing_structure_refinement 'SHELXL-97 (Sheldrick, 2008)'
_computing_structure_solution 'SHELXS-97 (Sheldrick, 2008)'
_diffrn_ambient_temperature 100(2)
_diffrn_measured_fraction_theta_full 0.951
_diffrn_measured_fraction_theta_max 0.951
_diffrn_measurement_device_type 'Bruker APEX-II CCD'
_diffrn_measurement_method '\f and \w scans'
_diffrn_radiation_monochromator graphite
_diffrn_radiation_source 'fine-focus sealed tube'
_diffrn_radiation_type MoK\a
_diffrn_radiation_wavelength 0.71073
_diffrn_reflns_av_R_equivalents 0.0610
_diffrn_reflns_av_sigmaI/netI 0.0391
_diffrn_reflns_limit_h_max 5
_diffrn_reflns_limit_h_min -5
_diffrn_reflns_limit_k_max 7
_diffrn_reflns_limit_k_min -7
_diffrn_reflns_limit_l_max 31
_diffrn_reflns_limit_l_min -31
_diffrn_reflns_number 3397
_diffrn_reflns_theta_full 28.72
_diffrn_reflns_theta_max 28.72
_diffrn_reflns_theta_min 3.39
_exptl_absorpt_coefficient_mu 48.804
_exptl_absorpt_correction_T_max 0.9528
_exptl_absorpt_correction_T_min 0.4272
_exptl_absorpt_correction_type numerical
_exptl_absorpt_process_details 'face indexed (SADABS; Sheldrick, 2008)'
_exptl_crystal_colour green
_exptl_crystal_density_diffrn 6.305
_exptl_crystal_description needle
_exptl_crystal_F_000 878
_exptl_crystal_size_max 0.022
_exptl_crystal_size_mid 0.001
_exptl_crystal_size_min 0.001
_refine_diff_density_max 2.587
_refine_diff_density_min -2.475
_refine_diff_density_rms 0.438
_refine_ls_extinction_coef 0
_refine_ls_extinction_method none
_refine_ls_goodness_of_fit_ref 1.045
_refine_ls_matrix_type full
_refine_ls_number_parameters 22
_refine_ls_number_reflns 444
_refine_ls_number_restraints 0
_refine_ls_restrained_S_all 1.045
_refine_ls_R_factor_all 0.0364
_refine_ls_R_factor_gt 0.0291
_refine_ls_shift/su_max 0.000
_refine_ls_shift/su_mean 0.000
_refine_ls_structure_factor_coef Fsqd
_refine_ls_weighting_details
; calc 
 [1.00000]/ 
   [\s^2^(Fo^2^)+(0.0361Fo^2^)^2^] 
;
_refine_ls_weighting_scheme calc
_refine_ls_wR_factor_gt 0.0617
_refine_ls_wR_factor_ref 0.0648
_reflns_number_gt 392
_reflns_number_total 444
_reflns_threshold_expression >2sigma(I)
_cod_data_source_file ic1008895_si_001_2.cif
_cod_data_source_block CsThSe
_cod_depositor_comments
;
The following automatic conversions were performed:

'_symmetry_cell_setting' value 'Orthorhombic' changed to
'orthorhombic' according to the built-in table from CIF Core
dictionary named 'cif_core.dic' version 2.4.1 from 2010-06-29.

Automatic conversion script
Id: cif_fix_values 1646 2011-03-28 12:23:43Z adriana 
;
_cod_database_code 4316497

loop_
_symmetry_equiv_pos_as_xyz
'x, y, z'
'-x, -y, z'
'-x, y, -z'
'x, -y, -z'
'x+1/2, y+1/2, z+1/2'
'-x+1/2, -y+1/2, z+1/2'
'-x+1/2, y+1/2, -z+1/2'
'x+1/2, -y+1/2, -z+1/2'
'-x, -y, -z'
'x, y, -z'
'x, -y, z'
'-x, y, z'
'-x+1/2, -y+1/2, -z+1/2'
'x+1/2, y+1/2, -z+1/2'
'x+1/2, -y+1/2, z+1/2'
'-x+1/2, y+1/2, z+1/2'

loop_
_atom_site_label
_atom_site_type_symbol
_atom_site_fract_x
_atom_site_fract_y
_atom_site_fract_z
_atom_site_U_iso_or_equiv
_atom_site_adp_type
_atom_site_occupancy
_atom_site_symmetry_multiplicity
_atom_site_calc_flag
_atom_site_refinement_flags
_atom_site_disorder_assembly
_atom_site_disorder_group
Cs1 Cs 0.0000 0.0000 0.0000 0.0499(10) Uani 0.799(6) 8 d SP . .
Cs2 Cs 0.0000 -0.5000 0.0000 0.047(4) Uani 0.201(6) 8 d SP . .
Th1 Th 0.5000 0.0000 0.31581(3) 0.00949(19) Uani 1 4 d S . .
Se1 Se 0.0000 0.2400(2) 0.38453(5) 0.0175(3) Uani 1 2 d S . .
Se2 Se 0.0000 0.0000 0.22855(7) 0.0098(3) Uani 1 4 d S . .

loop_
_atom_site_aniso_label
_atom_site_aniso_U_11
_atom_site_aniso_U_22
_atom_site_aniso_U_33
_atom_site_aniso_U_23
_atom_site_aniso_U_13
_atom_site_aniso_U_12
Cs1 0.101(2) 0.0342(14) 0.0149(12) 0.000 0.000 0.000
Cs2 0.089(9) 0.029(5) 0.025(5) 0.000 0.000 0.000
Th1 0.0076(3) 0.0051(3) 0.0158(3) 0.000 0.000 0.000
Se1 0.0090(5) 0.0307(7) 0.0127(6) -0.0031(5) 0.000 0.000
Se2 0.0111(7) 0.0063(7) 0.0119(8) 0.000 0.000 0.000

loop_
_atom_type_symbol
_atom_type_description
_atom_type_scat_dispersion_real
_atom_type_scat_dispersion_imag
_atom_type_scat_source
Se Se -0.0929 2.2259 'International Tables Vol C Tables 4.2.6.8 and 6.1.1.4'
Cs Cs -0.3680 2.1192 'International Tables Vol C Tables 4.2.6.8 and 6.1.1.4'
Th Th -7.2400 8.8979 'International Tables Vol C Tables 4.2.6.8 and 6.1.1.4'

loop_
_geom_angle_atom_site_label_1
_geom_angle_atom_site_label_2
_geom_angle_atom_site_label_3
_geom_angle
_geom_angle_site_symmetry_1
_geom_angle_site_symmetry_3
_geom_angle_publ_flag
Cs2 Cs1 Cs2 180.0 1_565 . ?
Cs2 Cs1 Se1 67.16(2) 1_565 13 ?
Cs2 Cs1 Se1 112.84(2) . 13 ?
Cs2 Cs1 Se1 112.84(2) 1_565 5_444 ?
Cs2 Cs1 Se1 67.16(2) . 5_444 ?
Se1 Cs1 Se1 180.00(2) 13 5_444 ?
Cs2 Cs1 Se1 112.84(2) 1_565 14_545 ?
Cs2 Cs1 Se1 67.16(2) . 14_545 ?
Se1 Cs1 Se1 45.67(4) 13 14_545 ?
Se1 Cs1 Se1 134.33(4) 5_444 14_545 ?
Cs2 Cs1 Se1 67.16(2) 1_565 6_454 ?
Cs2 Cs1 Se1 112.84(2) . 6_454 ?
Se1 Cs1 Se1 134.33(4) 13 6_454 ?
Se1 Cs1 Se1 45.67(4) 5_444 6_454 ?
Se1 Cs1 Se1 180.00(2) 14_545 6_454 ?
Cs2 Cs1 Se1 67.16(2) 1_565 13_455 ?
Cs2 Cs1 Se1 112.84(2) . 13_455 ?
Se1 Cs1 Se1 67.36(2) 13 13_455 ?
Se1 Cs1 Se1 112.64(2) 5_444 13_455 ?
Se1 Cs1 Se1 85.20(3) 14_545 13_455 ?
Se1 Cs1 Se1 94.80(3) 6_454 13_455 ?
Cs2 Cs1 Se1 112.84(2) 1_565 5_544 ?
Cs2 Cs1 Se1 67.16(2) . 5_544 ?
Se1 Cs1 Se1 112.64(2) 13 5_544 ?
Se1 Cs1 Se1 67.36(2) 5_444 5_544 ?
Se1 Cs1 Se1 94.80(3) 14_545 5_544 ?
Se1 Cs1 Se1 85.20(3) 6_454 5_544 ?
Se1 Cs1 Se1 180.00(2) 13_455 5_544 ?
Cs2 Cs1 Se1 112.84(2) 1_565 14_445 ?
Cs2 Cs1 Se1 67.16(2) . 14_445 ?
Se1 Cs1 Se1 85.20(3) 13 14_445 ?
Se1 Cs1 Se1 94.80(3) 5_444 14_445 ?
Se1 Cs1 Se1 67.36(2) 14_545 14_445 ?
Se1 Cs1 Se1 112.64(2) 6_454 14_445 ?
Se1 Cs1 Se1 45.67(4) 13_455 14_445 ?
Se1 Cs1 Se1 134.33(4) 5_544 14_445 ?
Cs2 Cs1 Se1 67.16(2) 1_565 6_554 ?
Cs2 Cs1 Se1 112.84(2) . 6_554 ?
Se1 Cs1 Se1 94.80(3) 13 6_554 ?
Se1 Cs1 Se1 85.20(3) 5_444 6_554 ?
Se1 Cs1 Se1 112.64(2) 14_545 6_554 ?
Se1 Cs1 Se1 67.36(2) 6_454 6_554 ?
Se1 Cs1 Se1 134.33(4) 13_455 6_554 ?
Se1 Cs1 Se1 45.67(4) 5_544 6_554 ?
Se1 Cs1 Se1 180.00(2) 14_445 6_554 ?
Cs2 Cs1 Cs1 90.0 1_565 1_455 ?
Cs2 Cs1 Cs1 90.0 . 1_455 ?
Se1 Cs1 Cs1 123.678(11) 13 1_455 ?
Se1 Cs1 Cs1 56.322(11) 5_444 1_455 ?
Se1 Cs1 Cs1 123.678(11) 14_545 1_455 ?
Se1 Cs1 Cs1 56.322(11) 6_454 1_455 ?
Se1 Cs1 Cs1 56.322(11) 13_455 1_455 ?
Se1 Cs1 Cs1 123.678(11) 5_544 1_455 ?
Se1 Cs1 Cs1 56.322(11) 14_445 1_455 ?
Se1 Cs1 Cs1 123.678(11) 6_554 1_455 ?
Cs2 Cs1 Cs1 90.0 1_565 1_655 ?
Cs2 Cs1 Cs1 90.0 . 1_655 ?
Se1 Cs1 Cs1 56.322(11) 13 1_655 ?
Se1 Cs1 Cs1 123.678(11) 5_444 1_655 ?
Se1 Cs1 Cs1 56.322(11) 14_545 1_655 ?
Se1 Cs1 Cs1 123.678(11) 6_454 1_655 ?
Se1 Cs1 Cs1 123.678(11) 13_455 1_655 ?
Se1 Cs1 Cs1 56.322(11) 5_544 1_655 ?
Se1 Cs1 Cs1 123.678(11) 14_445 1_655 ?
Se1 Cs1 Cs1 56.322(11) 6_554 1_655 ?
Cs1 Cs1 Cs1 180.0 1_455 1_655 ?
Cs1 Cs2 Cs1 180.0 1_545 . ?
Cs1 Cs2 Se1 111.24(2) 1_545 14_545 ?
Cs1 Cs2 Se1 68.76(2) . 14_545 ?
Cs1 Cs2 Se1 68.76(2) 1_545 6_444 ?
Cs1 Cs2 Se1 111.24(2) . 6_444 ?
Se1 Cs2 Se1 180.00(2) 14_545 6_444 ?
Cs1 Cs2 Se1 68.76(2) 1_545 13_545 ?
Cs1 Cs2 Se1 111.24(2) . 13_545 ?
Se1 Cs2 Se1 42.47(4) 14_545 13_545 ?
Se1 Cs2 Se1 137.53(4) 6_444 13_545 ?
Cs1 Cs2 Se1 111.24(2) 1_545 5_444 ?
Cs1 Cs2 Se1 68.76(2) . 5_444 ?
Se1 Cs2 Se1 137.53(4) 14_545 5_444 ?
Se1 Cs2 Se1 42.47(4) 6_444 5_444 ?
Se1 Cs2 Se1 180.00(5) 13_545 5_444 ?
Cs1 Cs2 Se1 111.24(2) 1_545 14_445 ?
Cs1 Cs2 Se1 68.76(2) . 14_445 ?
Se1 Cs2 Se1 68.23(2) 14_545 14_445 ?
Se1 Cs2 Se1 111.77(2) 6_444 14_445 ?
Se1 Cs2 Se1 83.77(3) 13_545 14_445 ?
Se1 Cs2 Se1 96.23(3) 5_444 14_445 ?
Cs1 Cs2 Se1 68.76(2) 1_545 6_544 ?
Cs1 Cs2 Se1 111.24(2) . 6_544 ?
Se1 Cs2 Se1 111.77(2) 14_545 6_544 ?
Se1 Cs2 Se1 68.23(2) 6_444 6_544 ?
Se1 Cs2 Se1 96.23(3) 13_545 6_544 ?
Se1 Cs2 Se1 83.77(3) 5_444 6_544 ?
Se1 Cs2 Se1 180.00(2) 14_445 6_544 ?
Cs1 Cs2 Se1 68.76(2) 1_545 13_445 ?
Cs1 Cs2 Se1 111.24(2) . 13_445 ?
Se1 Cs2 Se1 83.77(3) 14_545 13_445 ?
Se1 Cs2 Se1 96.23(3) 6_444 13_445 ?
Se1 Cs2 Se1 68.23(2) 13_545 13_445 ?
Se1 Cs2 Se1 111.77(2) 5_444 13_445 ?
Se1 Cs2 Se1 42.47(4) 14_445 13_445 ?
Se1 Cs2 Se1 137.53(4) 6_544 13_445 ?
Cs1 Cs2 Se1 111.24(2) 1_545 5_544 ?
Cs1 Cs2 Se1 68.76(2) . 5_544 ?
Se1 Cs2 Se1 96.23(3) 14_545 5_544 ?
Se1 Cs2 Se1 83.77(3) 6_444 5_544 ?
Se1 Cs2 Se1 111.77(2) 13_545 5_544 ?
Se1 Cs2 Se1 68.23(2) 5_444 5_544 ?
Se1 Cs2 Se1 137.53(4) 14_445 5_544 ?
Se1 Cs2 Se1 42.47(4) 6_544 5_544 ?
Se1 Cs2 Se1 180.00(2) 13_445 5_544 ?
Cs1 Cs2 Cs2 90.0 1_545 1_455 ?
Cs1 Cs2 Cs2 90.0 . 1_455 ?
Se1 Cs2 Cs2 124.114(11) 14_545 1_455 ?
Se1 Cs2 Cs2 55.886(11) 6_444 1_455 ?
Se1 Cs2 Cs2 124.114(11) 13_545 1_455 ?
Se1 Cs2 Cs2 55.886(11) 5_444 1_455 ?
Se1 Cs2 Cs2 55.886(11) 14_445 1_455 ?
Se1 Cs2 Cs2 124.114(11) 6_544 1_455 ?
Se1 Cs2 Cs2 55.886(11) 13_445 1_455 ?
Se1 Cs2 Cs2 124.114(11) 5_544 1_455 ?
Cs1 Cs2 Cs2 90.0 1_545 1_655 ?
Cs1 Cs2 Cs2 90.0 . 1_655 ?
Se1 Cs2 Cs2 55.886(11) 14_545 1_655 ?
Se1 Cs2 Cs2 124.114(11) 6_444 1_655 ?
Se1 Cs2 Cs2 55.886(11) 13_545 1_655 ?
Se1 Cs2 Cs2 124.114(11) 5_444 1_655 ?
Se1 Cs2 Cs2 124.114(11) 14_445 1_655 ?
Se1 Cs2 Cs2 55.886(11) 6_544 1_655 ?
Se1 Cs2 Cs2 124.114(11) 13_445 1_655 ?
Se1 Cs2 Cs2 55.886(11) 5_544 1_655 ?
Cs2 Cs2 Cs2 180.0 1_455 1_655 ?
Se2 Th1 Se2 89.81(5) . 1_655 ?
Se2 Th1 Se1 84.12(3) . . ?
Se2 Th1 Se1 152.34(3) 1_655 . ?
Se2 Th1 Se1 152.35(3) . 1_655 ?
Se2 Th1 Se1 84.12(3) 1_655 1_655 ?
Se1 Th1 Se1 88.84(4) . 1_655 ?
Se2 Th1 Se1 152.35(3) . 2_655 ?
Se2 Th1 Se1 84.12(3) 1_655 2_655 ?
Se1 Th1 Se1 112.86(5) . 2_655 ?
Se1 Th1 Se1 53.75(5) 1_655 2_655 ?
Se2 Th1 Se1 84.12(3) . 2 ?
Se2 Th1 Se1 152.35(3) 1_655 2 ?
Se1 Th1 Se1 53.75(5) . 2 ?
Se1 Th1 Se1 112.86(5) 1_655 2 ?
Se1 Th1 Se1 88.84(4) 2_655 2 ?
Se2 Th1 Se2 75.464(18) . 13_545 ?
Se2 Th1 Se2 75.464(18) 1_655 13_545 ?
Se1 Th1 Se2 128.22(3) . 13_545 ?
Se1 Th1 Se2 128.22(3) 1_655 13_545 ?
Se1 Th1 Se2 76.90(3) 2_655 13_545 ?
Se1 Th1 Se2 76.90(3) 2 13_545 ?
Se2 Th1 Se2 75.464(18) . 13 ?
Se2 Th1 Se2 75.464(18) 1_655 13 ?
Se1 Th1 Se2 76.89(3) . 13 ?
Se1 Th1 Se2 76.90(3) 1_655 13 ?
Se1 Th1 Se2 128.22(3) 2_655 13 ?
Se1 Th1 Se2 128.22(3) 2 13 ?
Se2 Th1 Se2 138.49(6) 13_545 13 ?
Se2 Th1 Th1 134.91(2) . 1_655 ?
Se2 Th1 Th1 45.09(2) 1_655 1_655 ?
Se1 Th1 Th1 134.421(18) . 1_655 ?
Se1 Th1 Th1 45.581(18) 1_655 1_655 ?
Se1 Th1 Th1 45.581(18) 2_655 1_655 ?
Se1 Th1 Th1 134.420(18) 2 1_655 ?
Se2 Th1 Th1 90.0 13_545 1_655 ?
Se2 Th1 Th1 90.0 13 1_655 ?
Se2 Th1 Th1 45.09(2) . 1_455 ?
Se2 Th1 Th1 134.91(2) 1_655 1_455 ?
Se1 Th1 Th1 45.580(18) . 1_455 ?
Se1 Th1 Th1 134.420(18) 1_655 1_455 ?
Se1 Th1 Th1 134.420(18) 2_655 1_455 ?
Se1 Th1 Th1 45.581(18) 2 1_455 ?
Se2 Th1 Th1 90.0 13_545 1_455 ?
Se2 Th1 Th1 90.0 13 1_455 ?
Th1 Th1 Th1 180.0 1_655 1_455 ?
Se2 Th1 Cs2 135.09(2) . 5 ?
Se2 Th1 Cs2 135.09(2) 1_655 5 ?
Se1 Th1 Cs2 56.43(2) . 5 ?
Se1 Th1 Cs2 56.43(2) 1_655 5 ?
Se1 Th1 Cs2 56.43(2) 2_655 5 ?
Se1 Th1 Cs2 56.43(2) 2 5 ?
Se2 Th1 Cs2 110.75(3) 13_545 5 ?
Se2 Th1 Cs2 110.75(3) 13 5 ?
Th1 Th1 Cs2 90.0 1_655 5 ?
Th1 Th1 Cs2 90.0 1_455 5 ?
Se1 Se1 Se1 180.0 2 2_565 ?
Se1 Se1 Th1 63.13(2) 2 . ?
Se1 Se1 Th1 116.88(2) 2_565 . ?
Se1 Se1 Th1 63.13(2) 2 1_455 ?
Se1 Se1 Th1 116.88(2) 2_565 1_455 ?
Th1 Se1 Th1 88.84(4) . 1_455 ?
Se1 Se1 Cs2 68.762(19) 2 5 ?
Se1 Se1 Cs2 111.23(2) 2_565 5 ?
Th1 Se1 Cs2 81.69(2) . 5 ?
Th1 Se1 Cs2 129.83(4) 1_455 5 ?
Se1 Se1 Cs2 68.76(2) 2 5_455 ?
Se1 Se1 Cs2 111.235(19) 2_565 5_455 ?
Th1 Se1 Cs2 129.83(4) . 5_455 ?
Th1 Se1 Cs2 81.69(2) 1_455 5_455 ?
Cs2 Se1 Cs2 68.23(2) 5 5_455 ?
Se1 Se1 Cs1 112.835(19) 2 5 ?
Se1 Se1 Cs1 67.16(2) 2_565 5 ?
Th1 Se1 Cs1 101.208(12) . 5 ?
Th1 Se1 Cs1 166.08(4) 1_455 5 ?
Cs2 Se1 Cs1 44.073(12) 5 5 ?
Cs2 Se1 Cs1 84.46(3) 5_455 5 ?
Se1 Se1 Cs1 112.83(2) 2 5_455 ?
Se1 Se1 Cs1 67.162(19) 2_565 5_455 ?
Th1 Se1 Cs1 166.08(4) . 5_455 ?
Th1 Se1 Cs1 101.209(13) 1_455 5_455 ?
Cs2 Se1 Cs1 84.46(3) 5 5_455 ?
Cs2 Se1 Cs1 44.073(12) 5_455 5_455 ?
Cs1 Se1 Cs1 67.36(2) 5 5_455 ?
Th1 Se2 Th1 89.81(5) 1_455 . ?
Th1 Se2 Th1 104.535(18) 1_455 13_545 ?
Th1 Se2 Th1 104.536(18) . 13_545 ?
Th1 Se2 Th1 104.535(18) 1_455 13 ?
Th1 Se2 Th1 104.535(18) . 13 ?
Th1 Se2 Th1 138.49(6) 13_545 13 ?

loop_
_geom_bond_atom_site_label_1
_geom_bond_atom_site_label_2
_geom_bond_distance
_geom_bond_site_symmetry_2
_geom_bond_publ_flag
Cs1 Cs2 2.8110(3) 1_565 ?
Cs1 Cs2 2.8110(3) . ?
Cs1 Se1 3.7669(10) 13 y
Cs1 Se1 3.7669(10) 5_444 ?
Cs1 Se1 3.7669(10) 14_545 ?
Cs1 Se1 3.7669(10) 6_454 ?
Cs1 Se1 3.7669(10) 13_455 ?
Cs1 Se1 3.7669(10) 5_544 ?
Cs1 Se1 3.7669(10) 14_445 ?
Cs1 Se1 3.7669(10) 6_554 ?
Cs1 Cs1 4.1777(4) 1_455 ?
Cs1 Cs1 4.1777(4) 1_655 ?
Cs2 Cs1 2.8110(3) 1_545 ?
Cs2 Se1 3.7245(11) 14_545 y
Cs2 Se1 3.7245(11) 6_444 ?
Cs2 Se1 3.7245(11) 13_545 ?
Cs2 Se1 3.7245(11) 5_444 ?
Cs2 Se1 3.7245(11) 14_445 ?
Cs2 Se1 3.7245(11) 6_544 ?
Cs2 Se1 3.7245(11) 13_445 ?
Cs2 Se1 3.7245(11) 5_544 ?
Cs2 Cs2 4.1777(4) 1_455 ?
Cs2 Cs2 4.1777(4) 1_655 ?
Th1 Se2 2.9589(12) . y
Th1 Se2 2.9589(12) 1_655 ?
Th1 Se1 2.9844(10) . y
Th1 Se1 2.9845(10) 1_655 ?
Th1 Se1 2.9845(10) 2_655 ?
Th1 Se1 2.9845(10) 2 ?
Th1 Se2 3.0061(7) 13_545 y
Th1 Se2 3.0061(7) 13 ?
Th1 Th1 4.1777(4) 1_655 ?
Th1 Th1 4.1777(4) 1_455 ?
Th1 Cs2 4.4232(7) 5 ?
Se1 Se1 2.698(3) 2 y
Se1 Se1 2.924(3) 2_565 y
Se1 Th1 2.9844(10) 1_455 ?
Se1 Cs2 3.7246(11) 5 ?
Se1 Cs2 3.7246(11) 5_455 ?
Se1 Cs1 3.7669(10) 5 ?
Se1 Cs1 3.7669(10) 5_455 ?
Se2 Th1 2.9589(12) 1_455 ?
Se2 Th1 3.0061(7) 13_545 ?
Se2 Th1 3.0061(7) 13 ?
